data_2015319
loop_
_publ_author_name
'Kato, Masako'
'Okada, Yoshiko'
'Shishido, Yasuko'
'Kishi, Shinobu'

_publ_section_title
;
 Dichloro(4,4'-dialkyl-2,2'-bipyridine-\k^2^<i>N</i>,<i>N</i>')platinum(II),
 where alkyl is pentyl and heptyl
;
_journal_coeditor_code OB1249
_journal_issue 5
_journal_name_full 'Acta Crystallographica Section C'
_journal_page_first m171
_journal_page_last m173
_journal_paper_doi 10.1107/S010827010600758X
_journal_volume 62
_journal_year 2006
_chemical_formula_iupac '[Pt Cl2 (C20 H28 N2)]'
_chemical_formula_moiety 'C20 H28 Cl2 N2 Pt'
_chemical_formula_sum 'C20 H28 Cl2 N2 Pt'
_chemical_formula_weight 562.45
_chemical_melting_point .483E-305
_chemical_name_systematic
;
Dichloro(4,4'-dipentyl-2,2'-bipyridine-\k^2^N,N')platinum(II)
;
_space_group_IT_number 14
_symmetry_cell_setting monoclinic
_symmetry_space_group_name_Hall '-P 2ybc'
_symmetry_space_group_name_H-M 'P 1 21/c 1'
_cell_angle_alpha 90.0000
_cell_angle_beta 94.3564(9)
_cell_angle_gamma 90.0000
_cell_formula_units_Z 4
_cell_length_a 7.1791(19)
_cell_length_b 13.853(4)
_cell_length_c 20.609(5)
_cell_measurement_reflns_used 6090
_cell_measurement_temperature 173.1
_cell_measurement_theta_max 27.5
_cell_measurement_theta_min 3.1
_cell_volume 2043.7(9)
_computing_cell_refinement CrystalClear
_computing_data_collection 'CrystalClear (Rigaku, 2001)'
_computing_data_reduction 'CrystalStructure (Rigaku/MSC, 2004)'
_computing_molecular_graphics 'ORTEPII (Johnson, 1976)'
_computing_publication_material CrystalStructure
_computing_structure_refinement 'SHELXL97 (Sheldrick, 1997)'
_computing_structure_solution 'SIR92 (Altomare <i>et al.</i>,  1994)'
_diffrn_detector_area_resol_mean 14.71
_diffrn_measured_fraction_theta_full 0.968
_diffrn_measured_fraction_theta_max 0.968
_diffrn_measurement_device_type 'Rigaku Mercury CCD area-detector'
_diffrn_measurement_method \w
_diffrn_radiation_type 'Mo K\a'
_diffrn_radiation_wavelength 0.71070
_diffrn_reflns_av_R_equivalents 0.098
_diffrn_reflns_limit_h_max 8
_diffrn_reflns_limit_h_min -9
_diffrn_reflns_limit_k_max 17
_diffrn_reflns_limit_k_min -17
_diffrn_reflns_limit_l_max 26
_diffrn_reflns_limit_l_min -26
_diffrn_reflns_number 15324
_diffrn_reflns_theta_full 27.48
_diffrn_reflns_theta_max 27.48
_exptl_absorpt_coefficient_mu 7.105
_exptl_absorpt_correction_T_max 0.868
_exptl_absorpt_correction_T_min 0.578
_exptl_absorpt_correction_type numerical
_exptl_absorpt_process_details '(NUMABS; Higashi, 1999)'
_exptl_crystal_colour yellow
_exptl_crystal_density_diffrn 1.828
_exptl_crystal_density_method 'not measured'
_exptl_crystal_description needle
_exptl_crystal_F_000 1096.00
_exptl_crystal_size_max 0.45
_exptl_crystal_size_mid 0.10
_exptl_crystal_size_min 0.10
_refine_diff_density_max 2.30
_refine_diff_density_min -3.54
_refine_ls_extinction_method none
_refine_ls_goodness_of_fit_ref 0.970
_refine_ls_hydrogen_treatment constr
_refine_ls_number_parameters 227
_refine_ls_number_reflns 4537
_refine_ls_R_factor_gt 0.0667
_refine_ls_shift/su_max 0.0010
_refine_ls_structure_factor_coef Fsqd
_refine_ls_weighting_details 'w = 1/[\s^2^(Fo^2^)+(0.0864P)^2^] where P=(Fo^2^+2Fc^2^)/3'
_refine_ls_weighting_scheme calc
_refine_ls_wR_factor_ref 0.1801
_reflns_number_gt 3263
_reflns_number_total 4537
_reflns_threshold_expression F^2^>2\s(F^2^)
_cod_data_source_file ob1249.cif
_cod_data_source_block I
_cod_original_cell_volume 2043.6(9)
_cod_original_sg_symbol_H-M 'P 21/c'
_cod_database_code 2015319
_cod_database_fobs_code 2015319

loop_
_symmetry_equiv_pos_site_id
_symmetry_equiv_pos_as_xyz
1 +X,+Y,+Z
2 -X,1/2+Y,1/2-Z
3 -X,-Y,-Z
4 +X,1/2-Y,1/2+Z

loop_
_atom_site_type_symbol
_atom_site_label
_atom_site_fract_x
_atom_site_fract_y
_atom_site_fract_z
_atom_site_U_iso_or_equiv
_atom_site_adp_type
_atom_site_calc_flag
_atom_site_refinement_flags
_atom_site_occupancy
Pt Pt1 0.29106(5) -0.07509(3) 0.58358(2) 0.02498(15) Uani d . 1.00
Cl Cl1 0.2288(4) -0.0410(2) 0.68869(14) 0.0402(6) Uani d . 1.00
Cl Cl2 0.4071(4) -0.2228(2) 0.61712(14) 0.0379(6) Uani d . 1.00
N N1 0.2012(11) 0.0540(6) 0.5472(4) 0.0253(18) Uani d . 1.00
N N2 0.3287(11) -0.0951(6) 0.4890(4) 0.0276(19) Uani d . 1.00
C C1 0.1427(13) 0.1276(8) 0.5823(5) 0.028(2) Uani d . 1.00
C C2 0.0892(13) 0.2146(7) 0.5532(5) 0.028(2) Uani d . 1.00
C C3 0.0913(13) 0.2278(7) 0.4871(5) 0.028(2) Uani d . 1.00
C C4 0.1536(13) 0.1496(7) 0.4508(5) 0.026(2) Uani d . 1.00
C C5 0.2090(13) 0.0659(6) 0.4818(5) 0.0201(19) Uani d . 1.00
C C6 0.2738(13) -0.0222(7) 0.4485(5) 0.027(2) Uani d . 1.00
C C7 0.2851(13) -0.0283(7) 0.3817(5) 0.027(2) Uani d . 1.00
C C8 0.3483(14) -0.1118(8) 0.3550(5) 0.029(2) Uani d . 1.00
C C9 0.4084(15) -0.1847(7) 0.3953(5) 0.032(2) Uani d . 1.00
C C10 0.3931(14) -0.1758(7) 0.4618(5) 0.028(2) Uani d . 1.00
C C11 0.0335(15) 0.3204(7) 0.4548(5) 0.030(2) Uani d . 1.00
C C12 0.2009(15) 0.3892(8) 0.4492(5) 0.033(2) Uani d . 1.00
C C13 0.145(2) 0.4801(8) 0.4119(7) 0.048(3) Uani d . 1.00
C C14 0.305(2) 0.5528(9) 0.4137(8) 0.054(3) Uani d . 1.00
C C15 0.468(2) 0.5176(12) 0.3781(8) 0.073(5) Uani d . 1.00
C C16 0.3572(16) -0.1205(9) 0.2813(5) 0.038(2) Uani d . 1.00
C C17 0.1605(17) -0.1332(8) 0.2480(5) 0.037(2) Uani d . 1.00
C C18 0.0697(15) -0.2271(8) 0.2671(5) 0.033(2) Uani d . 1.00
C C19 -0.1311(17) -0.2384(9) 0.2385(6) 0.043(2) Uani d . 1.00
C C20 -0.223(2) -0.3309(11) 0.2631(7) 0.060(4) Uani d . 1.00
H H1 0.1377 0.1203 0.6279 0.034 Uiso c R 1.00
H H2 0.0504 0.2661 0.5794 0.034 Uiso c R 1.00
H H4 0.1573 0.1550 0.4049 0.031 Uiso c R 1.00
H H7 0.2491 0.0250 0.3546 0.033 Uiso c R 1.00
H H9 0.4606 -0.2415 0.3782 0.038 Uiso c R 1.00
H H10 0.4293 -0.2287 0.4893 0.033 Uiso c R 1.00
H H11A -0.0607 0.3524 0.4802 0.036 Uiso c R 1.00
H H11B -0.0254 0.3067 0.4108 0.036 Uiso c R 1.00
H H12A 0.2538 0.4069 0.4934 0.039 Uiso c R 1.00
H H12B 0.2994 0.3554 0.4269 0.039 Uiso c R 1.00
H H13A 0.0364 0.5099 0.4310 0.058 Uiso c R 1.00
H H13B 0.1071 0.4633 0.3661 0.058 Uiso c R 1.00
H H14A 0.2587 0.6142 0.3938 0.065 Uiso c R 1.00
H H14B 0.3484 0.5662 0.4596 0.065 Uiso c R 1.00
H H15A 0.5649 0.5676 0.3793 0.088 Uiso c R 1.00
H H15B 0.4260 0.5033 0.3328 0.088 Uiso c R 1.00
H H15C 0.5196 0.4589 0.3992 0.088 Uiso c R 1.00
H H16A 0.4355 -0.1765 0.2713 0.045 Uiso c R 1.00
H H16B 0.4152 -0.0617 0.2644 0.045 Uiso c R 1.00
H H17A 0.0814 -0.0784 0.2599 0.045 Uiso c R 1.00
H H17B 0.1678 -0.1320 0.2003 0.045 Uiso c R 1.00
H H18A 0.0715 -0.2303 0.3152 0.040 Uiso c R 1.00
H H18B 0.1446 -0.2819 0.2525 0.040 Uiso c R 1.00
H H19A -0.1326 -0.2407 0.1904 0.051 Uiso c R 1.00
H H19B -0.2047 -0.1815 0.2504 0.051 Uiso c R 1.00
H H20A -0.3507 -0.3361 0.2433 0.072 Uiso c R 1.00
H H20B -0.2247 -0.3280 0.3106 0.072 Uiso c R 1.00
H H20C -0.1505 -0.3874 0.2511 0.072 Uiso c R 1.00

loop_
_atom_site_aniso_label
_atom_site_aniso_U_11
_atom_site_aniso_U_22
_atom_site_aniso_U_33
_atom_site_aniso_U_12
_atom_site_aniso_U_13
_atom_site_aniso_U_23
PT1 0.0229(2) 0.0251(2) 0.0259(2) -0.00473(14) -0.00454(16) 0.00285(16)
CL1 0.0521(18) 0.0394(15) 0.0288(14) -0.0014(14) 0.0007(12) 0.0029(12)
CL2 0.0408(15) 0.0307(14) 0.0406(15) 0.0015(12) -0.0067(12) 0.0102(12)
N1 0.022(4) 0.022(4) 0.031(4) -0.003(3) -0.007(3) 0.001(3)
N2 0.020(4) 0.030(4) 0.031(4) 0.000(3) -0.009(3) -0.009(3)
C1 0.018(4) 0.041(6) 0.025(5) -0.006(4) 0.003(3) -0.005(4)
C2 0.020(4) 0.025(5) 0.039(6) -0.003(4) 0.000(4) -0.008(4)
C3 0.021(5) 0.024(5) 0.037(5) -0.002(4) -0.002(4) -0.003(4)
C4 0.016(4) 0.035(5) 0.025(5) 0.001(4) -0.001(3) 0.001(4)
C5 0.016(4) 0.018(4) 0.026(4) -0.005(3) -0.002(3) 0.010(3)
C6 0.016(4) 0.028(5) 0.037(5) -0.006(4) -0.007(4) 0.007(4)
C7 0.021(4) 0.027(5) 0.032(5) -0.004(4) -0.008(4) 0.010(4)
C8 0.021(5) 0.029(5) 0.035(5) -0.004(4) -0.003(4) -0.004(4)
C9 0.039(6) 0.025(5) 0.030(5) 0.002(4) -0.002(4) -0.013(4)
C10 0.027(5) 0.023(5) 0.034(5) 0.004(4) 0.009(4) 0.009(4)
C11 0.037(6) 0.022(5) 0.030(5) -0.001(4) -0.005(4) 0.001(4)
C12 0.035(6) 0.030(5) 0.032(6) -0.004(4) -0.001(4) -0.004(4)
C13 0.057(8) 0.026(6) 0.062(9) -0.002(6) 0.009(6) 0.002(6)
C14 0.058(9) 0.032(7) 0.073(11) -0.007(6) 0.016(7) 0.006(6)
C15 0.095(13) 0.057(10) 0.072(12) -0.006(9) 0.033(10) 0.012(9)
C16 0.036(6) 0.038(6) 0.038(6) -0.007(5) -0.002(5) 0.007(5)
C17 0.052(7) 0.033(6) 0.027(5) -0.006(5) 0.001(5) -0.004(4)
C18 0.030(5) 0.042(6) 0.027(5) -0.002(5) -0.005(4) -0.003(5)
C19 0.046(7) 0.040(7) 0.040(7) -0.007(5) -0.004(5) -0.009(5)
C20 0.044(8) 0.068(10) 0.068(10) -0.021(7) 0.001(7) -0.020(8)

loop_
_atom_type_symbol
_atom_type_description
_atom_type_scat_dispersion_real
_atom_type_scat_dispersion_imag
_atom_type_scat_source
C C 0.003 0.002
;
International Tables for Crystallography
(1992, Vol. C, Tables 4.2.6.8 and 6.1.1.4)
;
H H 0.000 0.000
;
International Tables for Crystallography
(1992, Vol. C, Table 6.1.1.4)
;
Cl Cl 0.148 0.159
;
International Tables for Crystallography
(1992, Vol. C, Tables 4.2.6.8 and 6.1.1.4)
;
N N 0.006 0.003
;
International Tables for Crystallography
(1992, Vol. C, Tables 4.2.6.8 and 6.1.1.4)
;
Pt Pt -1.703 8.390
;
International Tables for Crystallography
(1992, Vol. C, Tables 4.2.6.8 and 6.1.1.4)
;

loop_
_geom_angle_atom_site_label_1
_geom_angle_atom_site_label_2
_geom_angle_atom_site_label_3
_geom_angle
_geom_angle_publ_flag
Cl1 Pt1 Cl2 89.50(11) yes
Cl1 Pt1 N1 95.1(2) yes
Cl1 Pt1 N2 174.7(2) yes
Cl2 Pt1 N1 175.1(2) yes
Cl2 Pt1 N2 95.6(2) yes
N1 Pt1 N2 79.9(3) yes
Pt1 N1 C1 125.3(7) ?
Pt1 N1 C5 115.9(6) ?
C1 N1 C5 118.8(8) ?
PT1 N2 C6 116.2(7) ?
PT1 N2 C10 126.4(7) ?
C6 N2 C10 117.2(9) ?
N1 C1 C2 121.1(9) ?
N1 C1 H1 119.4 ?
C2 C1 H1 119.4 ?
C1 C2 C3 121.3(10) ?
C1 C2 H2 119.3 ?
C3 C2 H2 119.3 ?
C2 C3 C4 116.9(9) ?
C2 C3 C11 122.2(9) ?
C4 C3 C11 120.9(9) ?
C3 C4 C5 119.7(9) ?
C3 C4 H4 120.2 ?
C5 C4 H4 120.2 ?
N1 C5 C4 122.2(9) ?
N1 C5 C6 113.2(8) ?
C4 C5 C6 124.6(9) ?
N2 C6 C5 114.5(9) ?
N2 C6 C7 122.1(9) ?
C5 C6 C7 123.4(9) ?
C6 C7 C8 119.7(10) ?
C6 C7 H7 120.1 ?
C8 C7 H7 120.1 ?
C7 C8 C9 118.7(10) ?
C7 C8 C16 120.3(10) ?
C9 C8 C16 120.9(10) ?
C8 C9 C10 119.5(10) ?
C8 C9 H9 120.2 ?
C10 C9 H9 120.3 ?
N2 C10 C9 122.6(9) ?
N2 C10 H10 118.7 ?
C9 C10 H10 118.7 ?
C3 C11 C12 111.9(8) ?
C3 C11 H11A 109.2 ?
C3 C11 H11B 109.2 ?
C12 C11 H11A 109.2 ?
C12 C11 H11B 109.2 ?
H11A C11 H11B 107.9 ?
C11 C12 C13 112.0(9) ?
C11 C12 H12A 109.2 ?
C11 C12 H12B 109.2 ?
C13 C12 H12A 109.2 ?
C13 C12 H12B 109.2 ?
H12A C12 H12B 107.9 ?
C12 C13 C14 111.5(11) ?
C12 C13 H13A 109.3 ?
C12 C13 H13B 109.3 ?
C14 C13 H13A 109.3 ?
C14 C13 H13B 109.3 ?
H13A C13 H13B 108.0 ?
C13 C14 C15 112.6(12) ?
C13 C14 H14A 109.1 ?
C13 C14 H14B 109.1 ?
C15 C14 H14A 109.1 ?
C15 C14 H14B 109.1 ?
H14A C14 H14B 107.8 ?
C14 C15 H15A 109.5 ?
C14 C15 H15B 109.5 ?
C14 C15 H15C 109.5 ?
H15A C15 H15B 109.5 ?
H15A C15 H15C 109.5 ?
H15B C15 H15C 109.5 ?
C8 C16 C17 110.3(9) ?
C8 C16 H16A 109.6 ?
C8 C16 H16B 109.6 ?
C17 C16 H16A 109.6 ?
C17 C16 H16B 109.6 ?
H16A C16 H16B 108.1 ?
C16 C17 C18 112.4(9) ?
C16 C17 H17A 109.1 ?
C16 C17 H17B 109.1 ?
C18 C17 H17A 109.1 ?
C18 C17 H17B 109.1 ?
H17A C17 H17B 107.9 ?
C17 C18 C19 113.5(9) ?
C17 C18 H18A 108.9 ?
C17 C18 H18B 108.9 ?
C19 C18 H18A 108.9 ?
C19 C18 H18B 108.9 ?
H18A C18 H18B 107.7 ?
C18 C19 C20 111.8(10) ?
C18 C19 H19A 109.3 ?
C18 C19 H19B 109.3 ?
C20 C19 H19A 109.3 ?
C20 C19 H19B 109.3 ?
H19A C19 H19B 107.9 ?
C19 C20 H20A 109.5 ?
C19 C20 H20B 109.5 ?
C19 C20 H20C 109.5 ?
H20A C20 H20B 109.5 ?
H20A C20 H20C 109.5 ?
H20B C20 H20C 109.5 ?

loop_
_geom_bond_atom_site_label_1
_geom_bond_atom_site_label_2
_geom_bond_distance
_geom_bond_publ_flag
Pt1 Cl1 2.294(3) yes
Pt1 Cl2 2.295(2) yes
Pt1 N1 2.026(8) yes
Pt1 N2 2.007(9) yes
N1 C1 1.336(14) ?
N1 C5 1.362(13) ?
N2 C6 1.350(13) ?
N2 C10 1.348(13) ?
C1 C2 1.387(15) ?
C1 H1 0.950 ?
C2 C3 1.375(15) ?
C2 H2 0.950 ?
C3 C4 1.409(15) ?
C3 C11 1.490(14) ?
C4 C5 1.370(14) ?
C4 H4 0.950 ?
C5 C6 1.491(14) ?
C6 C7 1.388(15) ?
C7 C8 1.372(15) ?
C7 H7 0.950 ?
C8 C9 1.358(15) ?
C8 C16 1.529(16) ?
C9 C10 1.389(16) ?
C9 H9 0.950 ?
C10 H10 0.950 ?
C11 C12 1.546(15) ?
C11 H11A 0.990 ?
C11 H11B 0.990 ?
C12 C13 1.513(17) ?
C12 H12A 0.990 ?
C12 H12B 0.990 ?
C13 C14 1.53(2) ?
C13 H13A 0.990 ?
C13 H13B 0.990 ?
C14 C15 1.51(2) ?
C14 H14A 0.990 ?
C14 H14B 0.990 ?
C15 H15A 0.980 ?
C15 H15B 0.980 ?
C15 H15C 0.980 ?
C16 C17 1.532(16) ?
C16 H16A 0.990 ?
C16 H16B 0.990 ?
C17 C18 1.521(17) ?
C17 H17A 0.990 ?
C17 H17B 0.990 ?
C18 C19 1.524(16) ?
C18 H18A 0.990 ?
C18 H18B 0.990 ?
C19 C20 1.54(2) ?
C19 H19A 0.990 ?
C19 H19B 0.990 ?
C20 H20A 0.980 ?
C20 H20B 0.980 ?
C20 H20C 0.980 ?
